data_7123719
loop_
_publ_author_name
'Vinas, Clara'
'Kelemen, Zsolt'
'Pepiol, Ariadna'
'Lupu, Marius'
'Sillanp\"a\"a, Reijo'
'H\"anninen, Mikko'
'Teixidor, Francesc'

_publ_section_title
;
 Icosahedral carboranes as scaffolds for congested regioselective polyaryl
 compounds. The distinct distance tuning of C-C and its antipodal B-B.
;
_journal_name_full 'Chemical Communications'
_journal_paper_doi 10.1039/C9CC04526K
_journal_year 2019
_chemical_formula_moiety 'C20 H32 B10 O4'
_chemical_formula_sum 'C20 H32 B10 O4'
_chemical_formula_weight 444.56
_space_group_IT_number 2
_space_group_name_Hall '-P 1'
_space_group_name_H-M_alt 'P -1'
_symmetry_cell_setting triclinic
_symmetry_space_group_name_Hall '-P 1'
_symmetry_space_group_name_H-M 'P -1'
_atom_sites_solution_hydrogens geom
_atom_sites_solution_primary direct
_atom_sites_solution_secondary difmap
_audit_conform_dict_location ftp://ftp.iucr.org/pub/cif_core.dic
_audit_conform_dict_name cif_core.dic
_audit_conform_dict_version 2.3
_audit_creation_date 2013-09-10T19:32:30-00:00
_audit_creation_method 'WinGX routine CIF_UPDATE'
_audit_update_record
;
2019-05-03 deposited with the CCDC.    2019-06-21 downloaded from the CCDC.
;
_cell_angle_alpha 95.700(4)
_cell_angle_beta 110.824(5)
_cell_angle_gamma 111.529(4)
_cell_formula_units_Z 4
_cell_length_a 13.0593(7)
_cell_length_b 13.3337(6)
_cell_length_c 16.6231(9)
_cell_measurement_reflns_used 6104
_cell_measurement_temperature 123(2)
_cell_measurement_theta_max 76.129
_cell_measurement_theta_min 2.965
_cell_volume 2427.2(3)
_computing_cell_refinement
;
        CrysAlisPro, Agilent Technologies,
        Version 1.171.36.28 (release 01-02-2013 CrysAlis171 .NET)
        (compiled Feb  1 2013,16:14:44)
;
_computing_data_collection
;
        CrysAlisPro, Agilent Technologies,
        Version 1.171.36.28 (release 01-02-2013 CrysAlis171 .NET)
        (compiled Feb  1 2013,16:14:44)
;
_computing_data_reduction
;
        CrysAlisPro, Agilent Technologies,
        Version 1.171.36.28 (release 01-02-2013 CrysAlis171 .NET)
        (compiled Feb  1 2013,16:14:44)
;
_computing_structure_refinement 'SHELXL-97 (Sheldrick, 2008)'
_diffrn_ambient_temperature 123(2)
_diffrn_detector_area_resol_mean 10.3953
_diffrn_measured_fraction_theta_full 0.994
_diffrn_measured_fraction_theta_max 0.994
_diffrn_measurement_device_type 'SuperNova, Dual, Cu at zero, Atlas'
_diffrn_measurement_method '\w scans'
_diffrn_orient_matrix_UB_11 -0.118233
_diffrn_orient_matrix_UB_12 -0.025495
_diffrn_orient_matrix_UB_13 -0.081528
_diffrn_orient_matrix_UB_21 0.0525449
_diffrn_orient_matrix_UB_22 -0.0327422
_diffrn_orient_matrix_UB_23 -0.0623682
_diffrn_orient_matrix_UB_31 -0.053365
_diffrn_orient_matrix_UB_32 -0.1219211
_diffrn_orient_matrix_UB_33 0.0050974
_diffrn_radiation_monochromator graphite
_diffrn_radiation_type CuK\a
_diffrn_radiation_wavelength 1.54184
_diffrn_reflns_av_R_equivalents 0.0333
_diffrn_reflns_av_unetI/netI 0.0448
_diffrn_reflns_limit_h_max 15
_diffrn_reflns_limit_h_min -15
_diffrn_reflns_limit_k_max 11
_diffrn_reflns_limit_k_min -15
_diffrn_reflns_limit_l_max 19
_diffrn_reflns_limit_l_min -16
_diffrn_reflns_number 14258
_diffrn_reflns_theta_full 65.48
_diffrn_reflns_theta_max 65.48
_diffrn_reflns_theta_min 2.95
_exptl_absorpt_coefficient_mu 0.569
_exptl_absorpt_correction_T_max 0.971
_exptl_absorpt_correction_T_min 0.822
_exptl_absorpt_correction_type analytical
_exptl_absorpt_process_details
;
        CrysAlisPro, Agilent Technologies,
        Version 1.171.36.28 (release 01-02-2013 CrysAlis171 .NET)
        (compiled Feb  1 2013,16:14:44)
Analytical numeric absorption correction using a multifaceted crystal
                        model based on expressions derived by R.C. Clark & J.S.
        (Clark, R. C. & Reid, J. S. (1995). Acta Cryst. A51, 887-897)
;
_exptl_crystal_density_diffrn 1.217
_exptl_crystal_density_method 'not measured'
_exptl_crystal_description block
_exptl_crystal_F_000 936
_exptl_crystal_size_max 0.4627
_exptl_crystal_size_mid 0.3053
_exptl_crystal_size_min 0.0506
_refine_diff_density_max 0.722
_refine_diff_density_min -0.489
_refine_diff_density_rms 0.054
_refine_ls_extinction_method none
_refine_ls_goodness_of_fit_ref 1.048
_refine_ls_hydrogen_treatment mixed
_refine_ls_matrix_type full
_refine_ls_number_parameters 666
_refine_ls_number_reflns 8310
_refine_ls_number_restraints 19
_refine_ls_restrained_S_all 1.058
_refine_ls_R_factor_all 0.0739
_refine_ls_R_factor_gt 0.0617
_refine_ls_shift/su_max 0.002
_refine_ls_shift/su_mean 0
_refine_ls_structure_factor_coef Fsqd
_refine_ls_weighting_details 'calc w=1/[\s^2^(Fo^2^)+(0.0990P)^2^+1.1658P] where P=(Fo^2^+2Fc^2^)/3'
_refine_ls_weighting_scheme calc
_refine_ls_wR_factor_gt 0.1679
_refine_ls_wR_factor_ref 0.1817
_reflns_number_gt 6771
_reflns_number_total 8310
_reflns_threshold_expression >2\s(I)
_cod_data_source_file c9cc04526k2.cif
_cod_data_source_block ml566c4
_cod_original_cell_volume 2427.2(2)
_cod_database_code 7123719

loop_
_symmetry_equiv_pos_as_xyz
'x, y, z'
'-x, -y, -z'

loop_
_atom_site_label
_atom_site_type_symbol
_atom_site_fract_x
_atom_site_fract_y
_atom_site_fract_z
_atom_site_U_iso_or_equiv
_atom_site_adp_type
_atom_site_occupancy
_atom_site_symmetry_multiplicity
_atom_site_calc_flag
_atom_site_refinement_flags
_atom_site_disorder_assembly
_atom_site_disorder_group
O1 O 0.22866(14) 0.84846(14) 0.11365(11) 0.0356(4) Uani 1 1 d . . .
O2 O 0.32124(15) 0.82255(13) 0.24838(11) 0.0356(4) Uani 1 1 d . . .
O4 O 1.28980(17) 1.1045(2) 0.38540(14) 0.0646(6) Uani 1 1 d . A .
O7 O 0.64632(16) 0.10881(15) 0.36949(12) 0.0445(4) Uani 1 1 d . A .
O3A O 1.18864(19) 1.18225(17) 0.43213(14) 0.0447(6) Uani 0.839(3) 1 d P A 1
C30A C 1.0926(3) 1.1682(4) 0.4555(3) 0.0611(11) Uani 0.839(3) 1 d P A 1
H30A H 1.0155 1.1311 0.4019 0.092 Uiso 0.839(3) 1 calc PR A 1
H30B H 1.1021 1.2414 0.4831 0.092 Uiso 0.839(3) 1 calc PR A 1
H30C H 1.0927 1.1221 0.498 0.092 Uiso 0.839(3) 1 calc PR A 1
O3B O 1.157(2) 1.0634(18) 0.4728(10) 0.101(6) Uiso 0.161(3) 1 d PD A 2
C30B C 1.087(4) 1.116(4) 0.483(3) 0.130(16) Uiso 0.161(3) 1 d PD A 2
H30D H 1.132 1.1974 0.4944 0.195 Uiso 0.161(3) 1 calc PR A 2
H30E H 1.0669 1.1004 0.5333 0.195 Uiso 0.161(3) 1 calc PR A 2
H30F H 1.0114 1.0889 0.4283 0.195 Uiso 0.161(3) 1 calc PR A 2
O5A O 0.38317(18) 0.48193(19) 0.67736(14) 0.0453(6) Uani 0.839(3) 1 d P A 3
O6A O 0.4028(2) 0.5448(2) 0.56063(18) 0.0499(6) Uani 0.839(3) 1 d P A 3
O8A O 0.7937(2) 0.05107(18) 0.41991(14) 0.0453(6) Uani 0.839(3) 1 d P A 3
C50A C 0.3066(6) 0.3867(5) 0.6916(4) 0.0770(17) Uani 0.839(3) 1 d PU A 3
H50A H 0.2384 0.3391 0.6346 0.115 Uiso 0.839(3) 1 calc PR A 3
H50B H 0.2757 0.4094 0.7325 0.115 Uiso 0.839(3) 1 calc PR A 3
H50C H 0.3523 0.3451 0.7178 0.115 Uiso 0.839(3) 1 calc PR A 3
C51A C 0.2782(3) 0.5228(4) 0.5141(3) 0.0521(9) Uani 0.839(3) 1 d P A 3
H51A H 0.2327 0.4471 0.474 0.078 Uiso 0.839(3) 1 calc PR A 3
H51B H 0.2724 0.5771 0.4792 0.078 Uiso 0.839(3) 1 calc PR A 3
H51C H 0.2442 0.529 0.5573 0.078 Uiso 0.839(3) 1 calc PR A 3
C60A C 0.7552(3) -0.0300(3) 0.3378(2) 0.0590(11) Uani 0.839(3) 1 d P A 3
H60A H 0.6675 -0.0575 0.3027 0.088 Uiso 0.839(3) 1 calc PR A 3
H60B H 0.7738 -0.0927 0.352 0.088 Uiso 0.839(3) 1 calc PR A 3
H60C H 0.7984 0.0055 0.3032 0.088 Uiso 0.839(3) 1 calc PR A 3
O5B O 0.3460(10) 0.3641(7) 0.6205(8) 0.052(3) Uiso 0.161(3) 1 d PD A 4
O6B O 0.3936(16) 0.5561(10) 0.6140(13) 0.080(5) Uiso 0.161(3) 1 d PD A 4
O8B O 0.8388(14) 0.1404(15) 0.3580(10) 0.079(5) Uiso 0.161(3) 1 d PD A 4
C50B C 0.344(3) 0.385(3) 0.7052(12) 0.053(7) Uiso 0.161(3) 1 d PD A 4
H50D H 0.4259 0.435 0.7503 0.08 Uiso 0.161(3) 1 calc PR A 4
H50E H 0.315 0.3142 0.7211 0.08 Uiso 0.161(3) 1 calc PR A 4
H50F H 0.2891 0.42 0.7027 0.08 Uiso 0.161(3) 1 calc PR A 4
C51B C 0.271(2) 0.510(3) 0.553(2) 0.114 Uiso 0.161(3) 1 d PD A 4
H51D H 0.2605 0.4669 0.4968 0.171 Uiso 0.161(3) 1 calc PR A 4
H51E H 0.246 0.5698 0.5417 0.171 Uiso 0.161(3) 1 calc PR A 4
H51F H 0.2209 0.4601 0.5775 0.171 Uiso 0.161(3) 1 calc PR A 4
C60B C 0.776(2) 0.0367(19) 0.2925(16) 0.069(6) Uiso 0.161(3) 1 d P A 4
H60D H 0.8339 0.0159 0.2796 0.104 Uiso 0.161(3) 1 calc PR A 4
H60E H 0.7194 0.0432 0.2378 0.104 Uiso 0.161(3) 1 calc PR A 4
H60F H 0.7297 -0.0209 0.3147 0.104 Uiso 0.161(3) 1 calc PR A 4
C1 C 0.5868(2) 0.66278(19) -0.15261(16) 0.0339(5) Uani 1 1 d . . .
H1 H 0.5212 0.611 -0.2223 0.041 Uiso 1 1 calc R . .
C2 C 0.7312(2) 0.69443(19) -0.11642(16) 0.0326(5) Uani 1 1 d . . .
H2 H 0.7681 0.6649 -0.1605 0.039 Uiso 1 1 calc R . .
C13 C 0.55846(17) 0.81279(17) 0.06523(14) 0.0234(4) Uani 1 1 d . . .
C14 C 0.5529(2) 0.91550(18) 0.07400(16) 0.0310(5) Uani 1 1 d . . .
H14 H 0.5956 0.9703 0.0509 0.037 Uiso 1 1 calc R . .
C15 C 0.4864(2) 0.93971(19) 0.11565(16) 0.0321(5) Uani 1 1 d . . .
H15 H 0.4842 1.0104 0.1205 0.039 Uiso 1 1 calc R . .
C16 C 0.42348(18) 0.86188(17) 0.15015(14) 0.0260(4) Uani 1 1 d . . .
C17 C 0.4297(2) 0.76015(19) 0.14412(16) 0.0317(5) Uani 1 1 d . . .
H17 H 0.3879 0.7062 0.1683 0.038 Uiso 1 1 calc R . .
C18 C 0.4971(2) 0.73703(18) 0.10280(16) 0.0305(5) Uani 1 1 d . . .
H18 H 0.5014 0.6673 0.1001 0.037 Uiso 1 1 calc R . .
C19 C 0.3407(2) 0.88410(18) 0.18660(15) 0.0298(5) Uani 1 1 d . . .
H19 H 0.3744 0.9658 0.2147 0.036 Uiso 1 1 calc R . .
C20 C 0.1443(2) 0.8782(2) 0.1351(2) 0.0455(6) Uani 1 1 d . . .
H20A H 0.1203 0.8357 0.1753 0.068 Uiso 1 1 calc R . .
H20B H 0.0721 0.8608 0.0802 0.068 Uiso 1 1 calc R . .
H20C H 0.1829 0.9584 0.1643 0.068 Uiso 1 1 calc R . .
C21 C 0.4136(3) 0.8748(3) 0.33517(18) 0.0565(8) Uani 1 1 d . . .
H21A H 0.4923 0.8887 0.3344 0.085 Uiso 1 1 calc R . .
H21B H 0.3988 0.8261 0.3743 0.085 Uiso 1 1 calc R . .
H21C H 0.4141 0.9459 0.3575 0.085 Uiso 1 1 calc R . .
C22 C 0.88016(18) 0.88451(17) 0.14532(15) 0.0265(4) Uani 1 1 d . . .
C23 C 0.9578(2) 0.9958(2) 0.15855(16) 0.0366(5) Uani 1 1 d . . .
H23 H 0.9434 1.0295 0.1105 0.044 Uiso 1 1 calc R . .
C24 C 1.0549(2) 1.0579(2) 0.23954(17) 0.0408(6) Uani 1 1 d . . .
H24 H 1.1068 1.1331 0.2464 0.049 Uiso 1 1 calc R . .
C25 C 1.0771(2) 1.0108(2) 0.31116(17) 0.0378(5) Uani 1 1 d . A .
C26 C 0.9992(2) 0.9008(2) 0.30037(16) 0.0371(5) Uani 1 1 d . . .
H26 H 1.0117 0.8684 0.3493 0.044 Uiso 1 1 calc R . .
C27 C 0.9036(2) 0.83889(19) 0.21801(15) 0.0323(5) Uani 1 1 d . . .
H27 H 0.8526 0.7632 0.2108 0.039 Uiso 1 1 calc R . .
C28 C 1.1852(2) 1.0775(2) 0.39902(18) 0.0460(6) Uani 1 1 d D . .
C29 C 1.3974(3) 1.1510(4) 0.4661(2) 0.0761(11) Uani 1 1 d . . .
H29A H 1.4111 1.2256 0.4944 0.114 Uiso 1 1 calc R A .
H29B H 1.4667 1.1566 0.4532 0.114 Uiso 1 1 calc R . .
H29C H 1.3889 1.1028 0.5065 0.114 Uiso 1 1 calc R . .
C31 C 1.1569(2) 0.69666(19) 0.92890(15) 0.0313(5) Uani 1 1 d . . .
H31 H 1.2057 0.7646 0.9926 0.038 Uiso 1 1 calc R . .
C32 C 1.2285(2) 0.63878(19) 0.89385(16) 0.0320(5) Uani 1 1 d . . .
H32 H 1.3282 0.6661 0.9329 0.038 Uiso 1 1 calc R . .
C42 C 0.80028(19) 0.53459(19) 0.73172(14) 0.0287(5) Uani 1 1 d . . .
C43 C 0.7093(2) 0.4362(2) 0.72855(16) 0.0343(5) Uani 1 1 d . . .
H43 H 0.7309 0.3834 0.756 0.041 Uiso 1 1 calc R . .
C45 C 0.5869(2) 0.4134(2) 0.68590(17) 0.0406(6) Uani 1 1 d . . .
H45 H 0.5266 0.3446 0.6834 0.049 Uiso 1 1 calc R . .
C46 C 0.5518(2) 0.4898(2) 0.64695(15) 0.0373(6) Uani 1 1 d . A .
C47 C 0.6410(2) 0.5876(2) 0.64798(16) 0.0385(6) Uani 1 1 d . . .
H47 H 0.619 0.6403 0.6206 0.046 Uiso 1 1 calc R . .
C48 C 0.7629(2) 0.6086(2) 0.68918(15) 0.0336(5) Uani 1 1 d . . .
H48 H 0.8227 0.6754 0.6884 0.04 Uiso 1 1 calc R . .
C49 C 0.4181(2) 0.4647(3) 0.60617(18) 0.0457(6) Uani 1 1 d D . .
C52 C 0.95541(18) 0.40223(17) 0.65524(15) 0.0262(4) Uani 1 1 d . . .
C53 C 0.9896(2) 0.41639(19) 0.58582(16) 0.0351(5) Uani 1 1 d . . .
H53 H 1.0536 0.4851 0.5925 0.042 Uiso 1 1 calc R . .
C54 C 0.9328(2) 0.3329(2) 0.50640(16) 0.0385(5) Uani 1 1 d . . .
H54 H 0.9587 0.3455 0.4601 0.046 Uiso 1 1 calc R . .
C55 C 0.8393(2) 0.2319(2) 0.49416(15) 0.0338(5) Uani 1 1 d . A .
C56 C 0.8042(2) 0.2159(2) 0.56301(17) 0.0383(5) Uani 1 1 d . . .
H56 H 0.7401 0.1471 0.556 0.046 Uiso 1 1 calc R . .
C57 C 0.8618(2) 0.29946(19) 0.64231(16) 0.0348(5) Uani 1 1 d . . .
H57 H 0.8368 0.2862 0.6889 0.042 Uiso 1 1 calc R . .
C58 C 0.7738(2) 0.1424(2) 0.40750(18) 0.0450(6) Uani 1 1 d D . .
C59 C 0.6152(3) 0.1897(3) 0.3344(3) 0.0749(11) Uani 1 1 d U . .
H59A H 0.6431 0.2548 0.3832 0.112 Uiso 1 1 calc R A .
H59B H 0.5268 0.1586 0.3012 0.112 Uiso 1 1 calc R . .
H59C H 0.6538 0.2125 0.2942 0.112 Uiso 1 1 calc R . .
B3 B 0.6844(2) 0.7970(2) -0.14058(18) 0.0324(6) Uani 1 1 d . . .
H3 H 0.6877 0.8365 -0.1966 0.039 Uiso 1 1 calc R . .
B4 B 0.5637(2) 0.7676(2) -0.10768(17) 0.0293(5) Uani 1 1 d . . .
H4 H 0.4866 0.7889 -0.1422 0.035 Uiso 1 1 calc R . .
B5 B 0.5400(2) 0.6439(2) -0.07050(17) 0.0295(5) Uani 1 1 d . . .
H5 H 0.4472 0.5836 -0.0808 0.035 Uiso 1 1 calc R . .
B6 B 0.6465(2) 0.5958(2) -0.07887(19) 0.0337(6) Uani 1 1 d . . .
H6 H 0.6252 0.5049 -0.095 0.04 Uiso 1 1 calc R . .
B7 B 0.8171(2) 0.8232(2) -0.04484(18) 0.0292(5) Uani 1 1 d . . .
H7 H 0.9091 0.8813 -0.0377 0.035 Uiso 1 1 calc R . .
B8 B 0.7108(2) 0.8715(2) -0.03528(16) 0.0263(5) Uani 1 1 d . . .
H8 H 0.7322 0.9625 -0.0207 0.032 Uiso 1 1 calc R . .
B9 B 0.6206(2) 0.77750(19) 0.00913(16) 0.0240(5) Uani 1 1 d . . .
B10 B 0.6724(2) 0.67051(19) 0.02572(17) 0.0261(5) Uani 1 1 d . . .
H10 H 0.6679 0.6286 0.0804 0.031 Uiso 1 1 calc R . .
B11 B 0.7939(2) 0.6999(2) -0.00637(18) 0.0298(5) Uani 1 1 d . . .
H11 H 0.8706 0.6774 0.0263 0.036 Uiso 1 1 calc R . .
B12 B 0.7805(2) 0.81292(19) 0.04925(17) 0.0242(5) Uani 1 1 d . . .
B33 B 1.1338(2) 0.5638(2) 0.93800(18) 0.0312(5) Uani 1 1 d . . .
H33 H 1.1637 0.54 1.0022 0.037 Uiso 1 1 calc R . .
B34 B 1.0126(2) 0.6036(2) 0.90281(17) 0.0301(5) Uani 1 1 d . . .
H34 H 0.9613 0.6052 0.9441 0.036 Uiso 1 1 calc R . .
B35 B 1.0453(2) 0.7054(2) 0.84290(17) 0.0312(5) Uani 1 1 d . . .
H35 H 1.0154 0.7739 0.8453 0.037 Uiso 1 1 calc R . .
B36 B 1.1868(2) 0.7301(2) 0.83950(18) 0.0334(6) Uani 1 1 d . . .
H36 H 1.2508 0.8138 0.8398 0.04 Uiso 1 1 calc R . .
B37 B 1.1391(2) 0.5011(2) 0.84119(18) 0.0297(5) Uani 1 1 d . . .
H37 H 1.1724 0.4346 0.8416 0.036 Uiso 1 1 calc R . .
B38 B 0.9970(2) 0.4764(2) 0.84337(17) 0.0281(5) Uani 1 1 d . . .
H38 H 0.9344 0.3929 0.8445 0.034 Uiso 1 1 calc R . .
B39 B 0.9400(2) 0.5639(2) 0.78310(17) 0.0273(5) Uani 1 1 d . . .
B40 B 1.0500(2) 0.6428(2) 0.74554(17) 0.0288(5) Uani 1 1 d . . .
H40 H 1.0224 0.669 0.6823 0.035 Uiso 1 1 calc R . .
B41 B 1.1719(2) 0.6024(2) 0.78104(18) 0.0314(5) Uani 1 1 d . . .
H41 H 1.2264 0.6021 0.7421 0.038 Uiso 1 1 calc R . .
B42 B 1.0192(2) 0.4987(2) 0.74466(17) 0.0254(5) Uani 1 1 d . . .
H28 H 1.199(2) 1.036(2) 0.4510(18) 0.031 Uiso 1 1 d . . .
H49 H 0.372(2) 0.394(2) 0.5628(17) 0.031 Uiso 1 1 d . . .
H58 H 0.800(3) 0.167(2) 0.3596(18) 0.031 Uiso 1 1 d . . .

loop_
_atom_site_aniso_label
_atom_site_aniso_U_11
_atom_site_aniso_U_22
_atom_site_aniso_U_33
_atom_site_aniso_U_23
_atom_site_aniso_U_13
_atom_site_aniso_U_12
O1 0.0234(8) 0.0452(9) 0.0401(9) 0.0059(7) 0.0129(7) 0.0188(7)
O2 0.0330(8) 0.0376(9) 0.0358(9) 0.0075(7) 0.0172(7) 0.0128(7)
O4 0.0298(10) 0.0910(17) 0.0488(12) 0.0024(11) 0.0029(9) 0.0185(10)
O7 0.0360(9) 0.0415(10) 0.0420(10) 0.0054(8) 0.0076(8) 0.0126(8)
O3A 0.0347(11) 0.0366(11) 0.0437(12) -0.0045(9) 0.0028(9) 0.0129(9)
C30A 0.0427(19) 0.067(3) 0.056(2) -0.016(2) 0.0120(17) 0.0217(18)
O5A 0.0269(10) 0.0529(13) 0.0432(12) -0.0007(10) 0.0121(9) 0.0101(9)
O6A 0.0343(12) 0.0636(15) 0.0592(15) 0.0212(12) 0.0143(11) 0.0327(11)
O8A 0.0477(13) 0.0396(12) 0.0379(11) -0.0055(9) 0.0079(10) 0.0217(10)
C50A 0.081(4) 0.070(3) 0.096(3) 0.023(2) 0.058(3) 0.029(3)
C51A 0.0354(17) 0.073(2) 0.052(2) 0.0128(18) 0.0091(15) 0.0379(17)
C60A 0.047(2) 0.056(2) 0.050(2) -0.0216(17) 0.0040(16) 0.0226(17)
C1 0.0299(12) 0.0302(12) 0.0360(12) 0.0010(9) 0.0114(10) 0.0118(10)
C2 0.0302(12) 0.0307(11) 0.0385(12) 0.0044(10) 0.0177(10) 0.0130(9)
C13 0.0152(9) 0.0237(10) 0.0278(10) 0.0053(8) 0.0054(8) 0.0086(8)
C14 0.0319(11) 0.0276(11) 0.0417(13) 0.0128(9) 0.0216(10) 0.0147(9)
C15 0.0347(12) 0.0280(11) 0.0411(13) 0.0103(10) 0.0186(10) 0.0184(10)
C16 0.0173(9) 0.0278(10) 0.0272(10) 0.0028(8) 0.0059(8) 0.0084(8)
C17 0.0292(11) 0.0291(11) 0.0402(12) 0.0117(10) 0.0186(10) 0.0117(9)
C18 0.0301(11) 0.0248(10) 0.0428(13) 0.0098(9) 0.0185(10) 0.0150(9)
C19 0.0261(11) 0.0287(11) 0.0334(11) 0.0046(9) 0.0133(9) 0.0107(9)
C20 0.0322(13) 0.0525(15) 0.0631(17) 0.0129(13) 0.0257(12) 0.0253(12)
C21 0.0452(16) 0.0649(19) 0.0375(14) 0.0086(13) 0.0144(13) 0.0054(14)
C22 0.0177(9) 0.0257(10) 0.0375(12) 0.0091(9) 0.0110(9) 0.0114(8)
C23 0.0331(12) 0.0314(12) 0.0372(13) 0.0096(10) 0.0086(10) 0.0117(10)
C24 0.0337(13) 0.0317(12) 0.0437(14) 0.0067(11) 0.0097(11) 0.0075(10)
C25 0.0276(12) 0.0402(13) 0.0372(13) 0.0040(10) 0.0070(10) 0.0142(10)
C26 0.0343(12) 0.0409(13) 0.0361(12) 0.0119(10) 0.0112(10) 0.0195(11)
C27 0.0316(11) 0.0286(11) 0.0364(12) 0.0086(9) 0.0144(10) 0.0126(9)
C28 0.0361(14) 0.0508(16) 0.0387(14) 0.0006(12) 0.0076(11) 0.0167(12)
C29 0.0384(17) 0.103(3) 0.0553(19) -0.0053(19) -0.0033(15) 0.0265(18)
C31 0.0275(11) 0.0300(11) 0.0325(12) 0.0037(9) 0.0081(9) 0.0140(9)
C32 0.0229(10) 0.0317(11) 0.0363(12) 0.0044(9) 0.0084(9) 0.0116(9)
C42 0.0266(11) 0.0357(12) 0.0253(10) 0.0038(9) 0.0098(9) 0.0172(9)
C43 0.0274(11) 0.0418(13) 0.0364(12) 0.0123(10) 0.0129(10) 0.0178(10)
C45 0.0263(12) 0.0491(15) 0.0413(13) 0.0069(11) 0.0129(10) 0.0137(11)
C46 0.0302(12) 0.0547(15) 0.0268(11) 0.0018(10) 0.0081(10) 0.0242(11)
C47 0.0394(13) 0.0499(14) 0.0321(12) 0.0107(11) 0.0106(10) 0.0298(12)
C48 0.0313(12) 0.0371(12) 0.0344(12) 0.0080(10) 0.0119(10) 0.0191(10)
C49 0.0317(13) 0.0641(18) 0.0333(13) 0.0050(12) 0.0049(11) 0.0232(13)
C52 0.0206(10) 0.0272(10) 0.0340(11) 0.0081(9) 0.0109(9) 0.0142(8)
C53 0.0297(12) 0.0320(12) 0.0359(12) 0.0056(10) 0.0140(10) 0.0063(9)
C54 0.0371(13) 0.0432(14) 0.0334(12) 0.0076(10) 0.0179(10) 0.0134(11)
C55 0.0319(12) 0.0353(12) 0.0306(12) 0.0050(10) 0.0092(10) 0.0155(10)
C56 0.0343(12) 0.0310(12) 0.0392(13) 0.0037(10) 0.0141(11) 0.0062(10)
C57 0.0355(12) 0.0331(12) 0.0344(12) 0.0068(10) 0.0172(10) 0.0115(10)
C58 0.0403(14) 0.0472(15) 0.0346(13) 0.0012(12) 0.0099(11) 0.0138(12)
C59 0.063(2) 0.0589(19) 0.071(2) 0.0210(16) -0.0029(16) 0.0234(16)
B3 0.0311(13) 0.0326(13) 0.0350(13) 0.0075(11) 0.0149(11) 0.0148(11)
B4 0.0262(12) 0.0289(12) 0.0317(13) 0.0056(10) 0.0097(10) 0.0138(10)
B5 0.0231(12) 0.0241(12) 0.0363(13) 0.0025(10) 0.0102(10) 0.0088(10)
B6 0.0312(13) 0.0251(12) 0.0465(15) 0.0046(11) 0.0178(12) 0.0138(11)
B7 0.0246(12) 0.0271(12) 0.0375(13) 0.0066(10) 0.0151(10) 0.0115(10)
B8 0.0229(11) 0.0239(11) 0.0321(12) 0.0071(10) 0.0114(10) 0.0104(9)
B9 0.0179(10) 0.0210(11) 0.0327(12) 0.0079(9) 0.0093(9) 0.0092(9)
B10 0.0215(11) 0.0207(11) 0.0385(13) 0.0078(10) 0.0133(10) 0.0109(9)
B11 0.0257(12) 0.0261(12) 0.0417(14) 0.0075(10) 0.0157(11) 0.0143(10)
B12 0.0189(11) 0.0218(11) 0.0364(13) 0.0087(10) 0.0142(10) 0.0108(9)
B33 0.0262(12) 0.0317(13) 0.0347(13) 0.0084(11) 0.0096(10) 0.0148(10)
B34 0.0250(12) 0.0342(13) 0.0312(13) 0.0060(10) 0.0104(10) 0.0149(10)
B35 0.0299(13) 0.0296(13) 0.0335(13) 0.0054(10) 0.0094(11) 0.0168(11)
B36 0.0289(13) 0.0284(13) 0.0392(14) 0.0080(11) 0.0126(11) 0.0105(10)
B37 0.0224(11) 0.0290(12) 0.0362(13) 0.0061(10) 0.0094(10) 0.0131(10)
B38 0.0235(12) 0.0308(12) 0.0318(13) 0.0089(10) 0.0106(10) 0.0145(10)
B39 0.0245(12) 0.0285(12) 0.0307(12) 0.0065(10) 0.0108(10) 0.0144(10)
B40 0.0257(12) 0.0259(12) 0.0345(13) 0.0083(10) 0.0124(10) 0.0110(10)
B41 0.0230(12) 0.0312(13) 0.0369(14) 0.0066(11) 0.0121(10) 0.0098(10)
B42 0.0191(11) 0.0260(12) 0.0336(13) 0.0087(10) 0.0115(10) 0.0116(9)

loop_
_atom_type_symbol
_atom_type_description
_atom_type_scat_dispersion_real
_atom_type_scat_dispersion_imag
_atom_type_scat_source
C C 0.0181 0.0091 'International Tables Vol C Tables 4.2.6.8 and 6.1.1.4'
H H 0 0 'International Tables Vol C Tables 4.2.6.8 and 6.1.1.4'
B B 0.009 0.0039 'International Tables Vol C Tables 4.2.6.8 and 6.1.1.4'
O O 0.0492 0.0322 'International Tables Vol C Tables 4.2.6.8 and 6.1.1.4'

loop_
_exptl_crystal_face_index_h
_exptl_crystal_face_index_k
_exptl_crystal_face_index_l
_exptl_crystal_face_perp_dist
0 -8 3 0.151
0 8 -3 0.1543
-8 3 2 0.2236
8 -3 -2 0.2339
-1 1 10 0.0268
1 -1 -10 0.0238
7 -7 0 0.2368
8 0 -3 0.2247
8 -5 -2 0.2253

loop_
_geom_angle_atom_site_label_1
_geom_angle_atom_site_label_2
_geom_angle_atom_site_label_3
_geom_angle
C19 O1 C20 113.07(19)
C21 O2 C19 112.85(19)
C28 O4 C29 113.0(3)
C59 O7 C58 112.5(2)
C30A O3A C28 111.7(3)
C30B O3B C28 113(2)
C30B O3B H28 163(3)
C28 O3B H28 49.5(18)
O3B C30B H30D 109.5
O3B C30B H30E 109.5
H30D C30B H30E 109.5
O3B C30B H30F 109.5
H30D C30B H30F 109.5
H30E C30B H30F 109.5
C50A O5A C49 117.1(3)
C49 O6A C51A 112.9(3)
C58 O8A C60A 114.1(3)
C50B O5B C49 111.0(15)
C50B O5B H49 152(2)
C49 O5B H49 41.8(13)
C49 O6B C51B 101(2)
C58 O8B C60B 108.6(14)
C58 O8B H58 45(2)
C60B O8B H58 113(3)
C2 C1 B5 111.21(18)
C2 C1 B4 111.31(17)
B5 C1 B4 63.48(15)
C2 C1 B3 61.80(14)
B5 C1 B3 115.58(18)
B4 C1 B3 62.66(14)
C2 C1 B6 61.41(15)
B5 C1 B6 62.63(15)
B4 C1 B6 115.34(19)
B3 C1 B6 115.41(18)
C2 C1 H1 121.2
B5 C1 H1 118
B4 C1 H1 118.1
B3 C1 H1 116.9
B6 C1 H1 117.2
C1 C2 B7 111.40(17)
C1 C2 B11 111.50(18)
B7 C2 B11 63.53(14)
C1 C2 B6 61.88(15)
B7 C2 B6 115.60(18)
B11 C2 B6 62.63(15)
C1 C2 B3 61.55(14)
B7 C2 B3 62.69(14)
B11 C2 B3 115.55(17)
B6 C2 B3 115.61(18)
C1 C2 H2 121
B7 C2 H2 118
B11 C2 H2 118
B6 C2 H2 116.9
B3 C2 H2 117
C18 C13 C14 116.63(19)
C18 C13 B9 120.25(18)
C14 C13 B9 122.91(19)
C15 C14 C13 121.7(2)
C15 C14 H14 119.2
C13 C14 H14 119.2
C16 C15 C14 120.6(2)
C16 C15 H15 119.7
C14 C15 H15 119.7
C15 C16 C17 119.0(2)
C15 C16 C19 120.13(19)
C17 C16 C19 120.7(2)
C16 C17 C18 120.0(2)
C16 C17 H17 120
C18 C17 H17 120
C17 C18 C13 122.1(2)
C17 C18 H18 118.9
C13 C18 H18 118.9
O1 C19 O2 107.55(17)
O1 C19 C16 106.21(17)
O2 C19 C16 112.71(18)
O1 C19 H19 110.1
O2 C19 H19 110.1
C16 C19 H19 110.1
O1 C20 H20A 109.5
O1 C20 H20B 109.5
H20A C20 H20B 109.5
O1 C20 H20C 109.5
H20A C20 H20C 109.5
H20B C20 H20C 109.5
O2 C21 H21A 109.5
O2 C21 H21B 109.5
H21A C21 H21B 109.5
O2 C21 H21C 109.5
H21A C21 H21C 109.5
H21B C21 H21C 109.5
C27 C22 C23 117.2(2)
C27 C22 B12 122.63(19)
C23 C22 B12 119.8(2)
C24 C23 C22 121.7(2)
C24 C23 H23 119.2
C22 C23 H23 119.2
C23 C24 C25 120.3(2)
C23 C24 H24 119.9
C25 C24 H24 119.9
C24 C25 C26 119.2(2)
C24 C25 C28 120.4(2)
C26 C25 C28 120.4(2)
C27 C26 C25 119.7(2)
C27 C26 H26 120.1
C25 C26 H26 120.1
C26 C27 C22 121.9(2)
C26 C27 H27 119.1
C22 C27 H27 119.1
O4 C28 O3B 134.6(10)
O4 C28 O3A 105.2(2)
O3B C28 O3A 76.3(9)
O4 C28 C25 108.4(2)
O3B C28 C25 112.7(9)
O3A C28 C25 112.4(2)
O4 C28 H28 103.4(15)
O3B C28 H28 40.0(15)
O3A C28 H28 109.6(14)
C25 C28 H28 116.7(14)
O4 C29 H29A 109.5
O4 C29 H29B 109.5
H29A C29 H29B 109.5
O4 C29 H29C 109.5
H29A C29 H29C 109.5
H29B C29 H29C 109.5
C32 C31 B35 111.40(18)
C32 C31 B34 111.54(17)
B35 C31 B34 63.36(15)
C32 C31 B33 61.82(14)
B35 C31 B33 115.44(18)
B34 C31 B33 62.69(14)
C32 C31 B36 61.62(14)
B35 C31 B36 62.71(15)
B34 C31 B36 115.49(18)
B33 C31 B36 115.57(18)
C32 C31 H31 121
B35 C31 H31 118.1
B34 C31 H31 118
B33 C31 H31 116.9
B36 C31 H31 117
C31 C32 B41 112.03(18)
C31 C32 B37 111.53(17)
B41 C32 B37 63.20(15)
C31 C32 B36 62.11(15)
B41 C32 B36 62.97(15)
B37 C32 B36 115.59(18)
C31 C32 B33 61.75(14)
B41 C32 B33 115.48(18)
B37 C32 B33 62.60(15)
B36 C32 B33 115.92(18)
C31 C32 H32 120.7
B41 C32 H32 117.9
B37 C32 H32 118.2
B36 C32 H32 116.6
B33 C32 H32 117
C43 C42 C48 116.8(2)
C43 C42 B39 122.0(2)
C48 C42 B39 121.2(2)
C42 C43 C45 121.4(2)
C42 C43 H43 119.3
C45 C43 H43 119.3
C46 C45 C43 120.9(2)
C46 C45 H45 119.5
C43 C45 H45 119.5
C47 C46 C45 118.5(2)
C47 C46 C49 122.3(2)
C45 C46 C49 119.2(2)
C46 C47 C48 120.1(2)
C46 C47 H47 120
C48 C47 H47 120
C47 C48 C42 122.2(2)
C47 C48 H48 118.9
C42 C48 H48 118.9
O6B C49 O6A 39.7(8)
O6B C49 O5B 119.9(10)
O6A C49 O5B 139.3(6)
O6B C49 O5A 65.4(9)
O6A C49 O5A 104.7(2)
O5B C49 O5A 65.7(5)
O6B C49 C46 115.4(8)
O6A C49 C46 109.0(2)
O5B C49 C46 111.5(6)
O5A C49 C46 108.4(2)
O6B C49 H49 130.4(17)
O6A C49 H49 106.8(15)
O5B C49 H49 55.3(16)
O5A C49 H49 117.7(16)
C46 C49 H49 110.0(16)
C53 C52 C57 116.7(2)
C53 C52 B42 121.5(2)
C57 C52 B42 121.8(2)
C52 C53 C54 121.9(2)
C52 C53 H53 119
C54 C53 H53 119
C55 C54 C53 120.7(2)
C55 C54 H54 119.7
C53 C54 H54 119.7
C54 C55 C56 118.3(2)
C54 C55 C58 121.4(2)
C56 C55 C58 120.3(2)
C55 C56 C57 120.7(2)
C55 C56 H56 119.7
C57 C56 H56 119.7
C56 C57 C52 121.7(2)
C56 C57 H57 119.2
C52 C57 H57 119.2
O8A C58 O8B 78.3(8)
O8A C58 O7 108.3(2)
O8B C58 O7 123.8(8)
O8A C58 C55 110.4(2)
O8B C58 C55 116.8(8)
O7 C58 C55 112.4(2)
O8A C58 H58 107.4(16)
O8B C58 H58 30.5(16)
O7 C58 H58 104.8(16)
C55 C58 H58 113.2(15)
O7 C59 H59A 109.5
O7 C59 H59B 109.5
H59A C59 H59B 109.5
O7 C59 H59C 109.5
H59A C59 H59C 109.5
H59B C59 H59C 109.5
C1 B3 C2 56.65(13)
C1 B3 B7 103.60(18)
C2 B3 B7 57.82(14)
C1 B3 B8 103.85(18)
C2 B3 B8 103.78(18)
B7 B3 B8 60.20(14)
C1 B3 B4 58.07(14)
C2 B3 B4 103.59(18)
B7 B3 B4 107.61(18)
B8 B3 B4 59.88(14)
C1 B3 H3 125.3
C2 B3 H3 125.4
B7 B3 H3 122.5
B8 B3 H3 123.2
B4 B3 H3 122.5
C1 B4 B8 104.90(17)
C1 B4 B3 59.27(14)
B8 B4 B3 60.07(14)
C1 B4 B5 58.10(14)
B8 B4 B5 108.37(17)
B3 B4 B5 108.35(17)
C1 B4 B9 104.84(17)
B8 B4 B9 60.65(13)
B3 B4 B9 109.06(17)
B5 B4 B9 60.21(14)
C1 B4 H4 124.9
B8 B4 H4 122.1
B3 B4 H4 120.9
B5 B4 H4 121.6
B9 B4 H4 121.8
C1 B5 B6 59.55(15)
C1 B5 B10 105.07(17)
B6 B5 B10 59.79(14)
C1 B5 B4 58.41(14)
B6 B5 B4 108.65(18)
B10 B5 B4 108.34(17)
C1 B5 B9 104.99(17)
B6 B5 B9 108.76(17)
B10 B5 B9 60.54(13)
B4 B5 B9 60.10(13)
C1 B5 H5 124.6
B6 B5 H5 120.9
B10 B5 H5 122.2
B4 B5 H5 121.4
B9 B5 H5 122
C2 B6 C1 56.71(14)
C2 B6 B10 104.24(17)
C1 B6 B10 104.02(17)
C2 B6 B5 103.63(18)
C1 B6 B5 57.82(14)
B10 B6 B5 60.15(14)
C2 B6 B11 58.33(14)
C1 B6 B11 103.98(18)
B10 B6 B11 60.14(14)
B5 B6 B11 107.78(17)
C2 B6 H6 125.1
C1 B6 H6 125.3
B10 B6 H6 123
B5 B6 H6 122.6
B11 B6 H6 122.2
C2 B7 B3 59.49(14)
C2 B7 B8 104.82(17)
B3 B7 B8 59.90(14)
C2 B7 B11 58.51(14)
B3 B7 B11 108.79(18)
B8 B7 B11 108.06(17)
C2 B7 B12 104.82(17)
B3 B7 B12 108.97(17)
B8 B7 B12 60.53(13)
B11 B7 B12 59.85(13)
C2 B7 H7 124.7
B3 B7 H7 120.7
B8 B7 H7 122.4
B11 B7 H7 121.5
B12 B7 H7 122
B4 B8 B3 60.05(14)
B4 B8 B7 107.51(17)
B3 B8 B7 59.91(14)
B4 B8 B9 60.14(14)
B3 B8 B9 108.64(17)
B7 B8 B9 108.06(16)
B4 B8 B12 108.23(17)
B3 B8 B12 108.71(17)
B7 B8 B12 60.19(13)
B9 B8 B12 60.20(13)
B4 B8 H8 121.9
B3 B8 H8 121.3
B7 B8 H8 122
B9 B8 H8 121.4
B12 B8 H8 121.3
C13 B9 B4 119.65(17)
C13 B9 B5 119.22(17)
B4 B9 B5 59.68(14)
C13 B9 B8 123.74(17)
B4 B9 B8 59.20(14)
B5 B9 B8 106.81(17)
C13 B9 B10 122.76(18)
B4 B9 B10 107.02(17)
B5 B9 B10 59.30(13)
B8 B9 B10 107.43(16)
C13 B9 B12 125.38(18)
B4 B9 B12 107.36(17)
B5 B9 B12 107.33(16)
B8 B9 B12 60.04(13)
B10 B9 B12 60.07(12)
B6 B10 B5 60.06(14)
B6 B10 B11 60.11(14)
B5 B10 B11 107.69(18)
B6 B10 B9 108.67(17)
B5 B10 B9 60.16(13)
B11 B10 B9 108.05(17)
B6 B10 B12 108.51(18)
B5 B10 B12 108.12(17)
B11 B10 B12 59.92(13)
B9 B10 B12 60.19(12)
B6 B10 H10 121.3
B5 B10 H10 121.8
B11 B10 H10 121.9
B9 B10 H10 121.4
B12 B10 H10 121.5
C2 B11 B6 59.03(15)
C2 B11 B10 104.48(17)
B6 B11 B10 59.76(14)
C2 B11 B7 57.96(14)
B6 B11 B7 108.03(18)
B10 B11 B7 108.39(16)
C2 B11 B12 104.82(17)
B6 B11 B12 108.96(17)
B10 B11 B12 60.82(13)
B7 B11 B12 60.39(13)
C2 B11 H11 125.1
B6 B11 H11 121.2
B10 B11 H11 122.2
B7 B11 H11 121.6
B12 B11 H11 121.6
C22 B12 B11 119.34(17)
C22 B12 B7 119.77(17)
B11 B12 B7 59.76(14)
C22 B12 B8 123.53(17)
B11 B12 B8 107.00(17)
B7 B12 B8 59.28(13)
C22 B12 B10 123.31(19)
B11 B12 B10 59.26(13)
B7 B12 B10 106.67(17)
B8 B12 B10 106.94(16)
C22 B12 B9 125.54(18)
B11 B12 B9 107.16(16)
B7 B12 B9 106.99(17)
B8 B12 B9 59.76(13)
B10 B12 B9 59.74(12)
C31 B33 C32 56.43(14)
C31 B33 B38 104.14(17)
C32 B33 B38 104.04(18)
C31 B33 B34 58.06(14)
C32 B33 B34 103.57(18)
B38 B33 B34 60.26(14)
C31 B33 B37 103.72(18)
C32 B33 B37 58.12(14)
B38 B33 B37 60.16(14)
B34 B33 B37 107.88(18)
C31 B33 H33 125.3
C32 B33 H33 125.4
B38 B33 H33 122.9
B34 B33 H33 122.4
B37 B33 H33 122.3
C31 B34 B33 59.25(14)
C31 B34 B35 58.18(14)
B33 B34 B35 108.33(18)
C31 B34 B38 104.63(17)
B33 B34 B38 59.73(14)
B35 B34 B38 108.32(18)
C31 B34 B39 104.47(18)
B33 B34 B39 108.62(18)
B35 B34 B39 59.99(14)
B38 B34 B39 60.67(14)
C31 B34 H34 125
B33 B34 H34 121.1
B35 B34 H34 121.5
B38 B34 H34 122.2
B39 B34 H34 122.1
C31 B35 B34 58.46(14)
C31 B35 B40 104.86(17)
B34 B35 B40 108.59(18)
C31 B35 B36 59.63(15)
B34 B35 B36 108.92(18)
B40 B35 B36 59.54(15)
C31 B35 B39 105.05(17)
B34 B35 B39 60.46(14)
B40 B35 B39 60.43(14)
B36 B35 B39 108.61(17)
C31 B35 H35 124.6
B34 B35 H35 121
B40 B35 H35 122.4
B36 B35 H35 121
B39 B35 H35 121.9
C32 B36 C31 56.27(13)
C32 B36 B40 104.09(17)
C31 B36 B40 103.90(18)
C32 B36 B35 103.12(18)
C31 B36 B35 57.67(14)
B40 B36 B35 60.24(14)
C32 B36 B41 57.85(14)
C31 B36 B41 103.31(18)
B40 B36 B41 60.52(14)
B35 B36 B41 107.81(18)
C32 B36 H36 125.6
C31 B36 H36 125.6
B40 B36 H36 122.8
B35 B36 H36 122.6
B41 B36 H36 122.4
C32 B37 B33 59.27(14)
C32 B37 B38 104.63(17)
B33 B37 B38 59.79(14)
C32 B37 B41 58.30(14)
B33 B37 B41 108.66(18)
B38 B37 B41 108.58(17)
C32 B37 B42 104.77(17)
B33 B37 B42 108.86(17)
B38 B37 B42 60.62(13)
B41 B37 B42 60.34(14)
C32 B37 H37 125
B33 B37 H37 120.9
B38 B37 H37 122.2
B41 B37 H37 121.2
B42 B37 H37 121.9
B33 B38 B37 60.05(14)
B33 B38 B34 60.02(14)
B37 B38 B34 107.61(18)
B33 B38 B42 108.57(18)
B37 B38 B42 60.00(14)
B34 B38 B42 108.16(17)
B33 B38 B39 108.37(17)
B37 B38 B39 107.75(18)
B34 B38 B39 60.07(14)
B42 B38 B39 60.06(13)
B33 B38 H38 121.3
B37 B38 H38 122
B34 B38 H38 121.8
B42 B38 H38 121.4
B39 B38 H38 121.7
C42 B39 B35 119.00(18)
C42 B39 B40 121.64(19)
B35 B39 B40 59.56(14)
C42 B39 B34 120.49(18)
B35 B39 B34 59.55(14)
B40 B39 B34 107.18(17)
C42 B39 B42 124.85(18)
B35 B39 B42 107.72(17)
B40 B39 B42 60.43(13)
B34 B39 B42 107.29(16)
C42 B39 B38 124.39(19)
B35 B39 B38 106.85(17)
B40 B39 B38 107.61(17)
B34 B39 B38 59.25(14)
B42 B39 B38 59.80(13)
B36 B40 B35 60.22(15)
B36 B40 B41 60.19(14)
B35 B40 B41 107.54(18)
B36 B40 B39 108.81(18)
B35 B40 B39 60.01(14)
B41 B40 B39 107.77(17)
B36 B40 B42 108.54(17)
B35 B40 B42 107.78(18)
B41 B40 B42 59.72(13)
B39 B40 B42 60.06(13)
B36 B40 H40 121
B35 B40 H40 122
B41 B40 H40 122.1
B39 B40 H40 121.5
B42 B40 H40 121.7
C32 B41 B37 58.50(14)
C32 B41 B36 59.18(14)
B37 B41 B36 108.58(19)
C32 B41 B40 104.14(18)
B37 B41 B40 108.29(18)
B36 B41 B40 59.28(14)
C32 B41 B42 104.76(18)
B37 B41 B42 60.13(14)
B36 B41 B42 108.65(18)
B40 B41 B42 60.76(13)
C32 B41 H41 125
B37 B41 H41 121.2
B36 B41 H41 121.2
B40 B41 H41 122.6
B42 B41 H41 121.8
C52 B42 B37 121.26(17)
C52 B42 B41 120.97(18)
B37 B42 B41 59.54(14)
C52 B42 B38 122.83(18)
B37 B42 B38 59.38(14)
B41 B42 B38 106.96(17)
C52 B42 B39 123.48(17)
B37 B42 B39 107.33(17)
B41 B42 B39 107.18(17)
B38 B42 B39 60.14(13)
C52 B42 B40 122.66(18)
B37 B42 B40 106.84(17)
B41 B42 B40 59.52(13)
B38 B42 B40 107.16(17)
B39 B42 B40 59.51(13)

loop_
_geom_bond_atom_site_label_1
_geom_bond_atom_site_label_2
_geom_bond_distance
O1 C19 1.397(3)
O1 C20 1.439(3)
O2 C21 1.403(3)
O2 C19 1.412(3)
O4 C28 1.386(4)
O4 C29 1.420(4)
O7 C59 1.395(4)
O7 C58 1.421(3)
O3A C30A 1.396(4)
O3A C28 1.428(3)
C30A H30A 0.98
C30A H30B 0.98
C30A H30C 0.98
O3B C30B 1.397(10)
O3B C28 1.408(10)
O3B H28 0.91(3)
C30B H30D 0.98
C30B H30E 0.98
C30B H30F 0.98
O5A C50A 1.401(7)
O5A C49 1.438(4)
O6A C49 1.401(4)
O6A C51A 1.429(4)
O8A C58 1.356(4)
O8A C60A 1.451(4)
C50A H50A 0.98
C50A H50B 0.98
C50A H50C 0.98
C51A H51A 0.98
C51A H51B 0.98
C51A H51C 0.98
C60A H60A 0.98
C60A H60B 0.98
C60A H60C 0.98
O5B C50B 1.421(10)
O5B C49 1.427(5)
O5B H49 1.18(3)
O6B C49 1.375(5)
O6B C51B 1.403(10)
O8B C58 1.382(5)
O8B C60B 1.42(3)
O8B H58 0.72(3)
C50B H50D 0.98
C50B H50E 0.98
C50B H50F 0.98
C51B H51D 0.98
C51B H51E 0.98
C51B H51F 0.98
C60B H60D 0.98
C60B H60E 0.98
C60B H60F 0.98
C1 C2 1.629(3)
C1 B5 1.688(4)
C1 B4 1.694(3)
C1 B3 1.715(3)
C1 B6 1.719(4)
C1 H1 1.12
C2 B7 1.689(3)
C2 B11 1.699(4)
C2 B6 1.712(4)
C2 B3 1.719(3)
C2 H2 1.12
C13 C18 1.393(3)
C13 C14 1.394(3)
C13 B9 1.575(3)
C14 C15 1.387(3)
C14 H14 0.95
C15 C16 1.382(3)
C15 H15 0.95
C16 C17 1.384(3)
C16 C19 1.513(3)
C17 C18 1.388(3)
C17 H17 0.95
C18 H18 0.95
C19 H19 1
C20 H20A 0.98
C20 H20B 0.98
C20 H20C 0.98
C21 H21A 0.98
C21 H21B 0.98
C21 H21C 0.98
C22 C27 1.394(3)
C22 C23 1.396(3)
C22 B12 1.570(3)
C23 C24 1.378(3)
C23 H23 0.95
C24 C25 1.390(4)
C24 H24 0.95
C25 C26 1.394(4)
C25 C28 1.507(3)
C26 C27 1.385(3)
C26 H26 0.95
C27 H27 0.95
C28 H28 1.07(3)
C29 H29A 0.98
C29 H29B 0.98
C29 H29C 0.98
C31 C32 1.624(3)
C31 B35 1.690(3)
C31 B34 1.695(3)
C31 B33 1.717(3)
C31 B36 1.726(4)
C31 H31 1.12
C32 B41 1.694(3)
C32 B37 1.697(3)
C32 B36 1.718(3)
C32 B33 1.718(3)
C32 H32 1.12
C42 C43 1.391(3)
C42 C48 1.400(3)
C42 B39 1.586(3)
C43 C45 1.395(3)
C43 H43 0.95
C45 C46 1.389(4)
C45 H45 0.95
C46 C47 1.387(4)
C46 C49 1.518(3)
C47 C48 1.393(3)
C47 H47 0.95
C48 H48 0.95
C49 H49 0.96(3)
C52 C53 1.383(3)
C52 C57 1.394(3)
C52 B42 1.584(3)
C53 C54 1.392(3)
C53 H53 0.95
C54 C55 1.381(3)
C54 H54 0.95
C55 C56 1.384(4)
C55 C58 1.505(3)
C56 C57 1.390(3)
C56 H56 0.95
C57 H57 0.95
C58 H58 1.01(3)
C59 H59A 0.98
C59 H59B 0.98
C59 H59C 0.98
B3 B7 1.773(4)
B3 B8 1.773(4)
B3 B4 1.772(4)
B3 H3 1.12
B4 B8 1.769(3)
B4 B5 1.779(3)
B4 B9 1.787(3)
B4 H4 1.12
B5 B6 1.771(3)
B5 B10 1.773(3)
B5 B9 1.788(3)
B5 H5 1.12
B6 B10 1.766(4)
B6 B11 1.773(4)
B6 H6 1.12
B7 B8 1.778(3)
B7 B11 1.783(3)
B7 B12 1.795(3)
B7 H7 1.12
B8 B9 1.796(3)
B8 B12 1.801(3)
B8 H8 1.12
B9 B10 1.795(3)
B9 B12 1.803(3)
B10 B11 1.773(3)
B10 B12 1.801(3)
B10 H10 1.12
B11 B12 1.785(3)
B11 H11 1.12
B33 B38 1.770(4)
B33 B34 1.775(3)
B33 B37 1.775(4)
B33 H33 1.12
B34 B35 1.778(4)
B34 B38 1.779(3)
B34 B39 1.794(4)
B34 H34 1.12
B35 B40 1.778(4)
B35 B36 1.778(4)
B35 B39 1.786(4)
B35 H35 1.12
B36 B40 1.765(4)
B36 B41 1.782(4)
B36 H36 1.12
B37 B38 1.776(3)
B37 B41 1.777(4)
B37 B42 1.788(3)
B37 H37 1.12
B38 B42 1.799(4)
B38 B39 1.805(3)
B38 H38 1.12
B39 B40 1.794(3)
B39 B42 1.804(3)
B40 B41 1.788(3)
B40 B42 1.810(3)
B40 H40 1.12
B41 B42 1.791(3)
B41 H41 1.12
